data_7022431
loop_
_publ_author_name
'DiFranco, Stephen A.'
'Staples, Richard J.'
'Odom, Aaron L.'

_publ_section_title
;
 Single-site N-N bond cleavage by Mo(IV): possible mechanisms of
 hydrazido(1-) to nitrido conversion.
;
_journal_issue 7
_journal_name_full 'Dalton transactions (Cambridge, England : 2003)'
_journal_page_first 2530
_journal_page_last 2539
_journal_paper_doi 10.1039/c2dt32643d
_journal_volume 42
_journal_year 2013
_chemical_absolute_configuration ad
_chemical_formula_moiety 'Zr C33 H45 N5'
_chemical_formula_sum 'C33 H45 N5 Zr'
_chemical_formula_weight 602.96
_chemical_name_common Zr(dpmames)(NMe2)2
_chemical_properties_physical 'air-sensitive, moisture-sensitive, oxygen-sensitive'
_space_group_IT_number 4
_symmetry_cell_setting monoclinic
_symmetry_Int_Tables_number 4
_symmetry_space_group_name_Hall 'P 2yb'
_symmetry_space_group_name_H-M 'P 1 21 1'
_atom_sites_solution_hydrogens geom
_atom_sites_solution_primary direct
_atom_sites_solution_secondary difmap
_audit_creation_method SHELXL-97
_cell_angle_alpha 90.00
_cell_angle_beta 112.5520(10)
_cell_angle_gamma 90.00
_cell_formula_units_Z 2
_cell_length_a 8.8989(3)
_cell_length_b 17.1612(7)
_cell_length_c 11.0168(4)
_cell_measurement_reflns_used 6295
_cell_measurement_temperature 173(2)
_cell_measurement_theta_max 24.51
_cell_measurement_theta_min 2.33
_cell_volume 1553.79(10)
_computing_cell_refinement 'APEX2 (BRUKER, V2010.11-3, 2010)'
_computing_data_collection 'COSMO (BRUKER, V1.61, 2009)'
_computing_data_reduction 'SAINT (BRUKER, V7.68A, 2010)'
_computing_molecular_graphics 'SHELXTL (Sheldrick, Acta Cryst. A64 2008, 112-122)'
_computing_publication_material 'SHELXTL (Sheldrick, Acta Cryst. A64 2008, 112-122)'
_computing_structure_refinement 'SHELXL (Sheldrick, Acta Cryst. A64 2008, 112-122)'
_computing_structure_solution 'SHELXS (Sheldrick, Acta Cryst. A64 2008, 112-122)'
_diffrn_ambient_temperature 173(2)
_diffrn_detector_area_resol_mean 836.6
_diffrn_measured_fraction_theta_full 0.995
_diffrn_measured_fraction_theta_max 0.995
_diffrn_measurement_device_type 'Bruker APEX-II CCD'
_diffrn_measurement_method '\w,and/f 0.5 deg'
_diffrn_radiation_monochromator graphite
_diffrn_radiation_probe x-ray
_diffrn_radiation_type MoK\a
_diffrn_radiation_wavelength 0.71073
_diffrn_reflns_av_R_equivalents 0.0471
_diffrn_reflns_av_sigmaI/netI 0.0659
_diffrn_reflns_limit_h_max 10
_diffrn_reflns_limit_h_min -9
_diffrn_reflns_limit_k_max 19
_diffrn_reflns_limit_k_min -20
_diffrn_reflns_limit_l_max 13
_diffrn_reflns_limit_l_min -13
_diffrn_reflns_number 13402
_diffrn_reflns_theta_full 25.39
_diffrn_reflns_theta_max 25.39
_diffrn_reflns_theta_min 2.00
_diffrn_source 'fine-focus sealed tube'
_diffrn_source_type 'sealed tube'
_exptl_absorpt_coefficient_mu 0.383
_exptl_absorpt_correction_T_max 0.9774
_exptl_absorpt_correction_T_min 0.9184
_exptl_absorpt_correction_type multi-scan
_exptl_absorpt_process_details SADABS
_exptl_crystal_colour colourless
_exptl_crystal_density_diffrn 1.289
_exptl_crystal_density_method 'not measured'
_exptl_crystal_description prism
_exptl_crystal_F_000 636
_exptl_crystal_recrystallization_method 'toluene and chloroform'
_exptl_crystal_size_max 0.23
_exptl_crystal_size_mid 0.15
_exptl_crystal_size_min 0.06
_refine_diff_density_max 1.491
_refine_diff_density_min -0.439
_refine_diff_density_rms 0.077
_refine_ls_abs_structure_details 'Flack H D (1983), Acta Cryst. A39, 876-881'
_refine_ls_abs_structure_Flack 0.00(5)
_refine_ls_extinction_method none
_refine_ls_goodness_of_fit_ref 1.029
_refine_ls_hydrogen_treatment constr
_refine_ls_matrix_type full
_refine_ls_number_parameters 363
_refine_ls_number_reflns 5539
_refine_ls_number_restraints 1
_refine_ls_restrained_S_all 1.029
_refine_ls_R_factor_all 0.0636
_refine_ls_R_factor_gt 0.0493
_refine_ls_shift/su_max 0.001
_refine_ls_shift/su_mean 0.000
_refine_ls_structure_factor_coef Fsqd
_refine_ls_weighting_details 'calc w=1/[\s^2^(Fo^2^)+(0.0681P)^2^+0.0630P] where P=(Fo^2^+2Fc^2^)/3'
_refine_ls_weighting_scheme calc
_refine_ls_wR_factor_gt 0.1120
_refine_ls_wR_factor_ref 0.1199
_reflns_number_gt 4650
_reflns_number_total 5539
_reflns_threshold_expression >2sigma(I)
_cod_data_source_file c2dt32643d.txt
_cod_data_source_block sd19mar2012_0m
_cod_depositor_comments
;
The following automatic conversions were performed:

'_exptl_absorpt_correction_type' value 'Multi-scan' changed to
'multi-scan' according to
/home/saulius/struct/CIF-dictionaries/cif_core.dic dictionary named
'cif_core.dic' version 2.4.2 from 2011-04-26.

Automatic conversion script
Id: cif_fix_values 1891 2012-01-12 08:04:46Z andrius 
;
_cod_original_sg_symbol_H-M 'P 21'
_cod_database_code 7022431
_contact_crystallographer_name 'Richard Staples'
_contact_crystallographer_email staples@chemistry.msu.com

loop_
_symmetry_equiv_pos_as_xyz
'x, y, z'
'-x, y+1/2, -z'

loop_
_atom_site_label
_atom_site_type_symbol
_atom_site_fract_x
_atom_site_fract_y
_atom_site_fract_z
_atom_site_U_iso_or_equiv
_atom_site_adp_type
_atom_site_occupancy
_atom_site_symmetry_multiplicity
_atom_site_calc_flag
_atom_site_refinement_flags
Zr1 Zr -0.10980(5) 0.74687(3) 0.75538(4) 0.02969(14) Uani 1 1 d .
N1 N -0.1946(5) 0.8636(2) 0.6652(4) 0.0253(9) Uani 1 1 d .
C211 C 0.1656(6) 0.5895(3) 0.9662(4) 0.0251(10) Uani 1 1 d .
N4 N -0.2514(8) 0.6731(3) 0.6135(5) 0.0632(17) Uani 1 1 d .
C11 C -0.1602(6) 0.9102(3) 0.5778(5) 0.0264(11) Uani 1 1 d .
C112 C -0.0773(6) 0.8368(3) 0.4157(5) 0.0294(11) Uani 1 1 d .
C216 C 0.3291(6) 0.6076(3) 1.0366(5) 0.0314(12) Uani 1 1 d .
C22 C 0.0094(6) 0.6028(3) 1.1171(4) 0.0303(11) Uani 1 1 d .
H22 H 0.0664 0.5651 1.1814 0.036 Uiso 1 1 calc R
C31 C -0.3647(6) 0.8652(3) 0.7961(5) 0.0373(13) Uani 1 1 d .
H31A H -0.3916 0.9045 0.8503 0.045 Uiso 1 1 calc R
H31B H -0.4640 0.8346 0.7473 0.045 Uiso 1 1 calc R
C11C C 0.1657(6) 0.9772(3) 0.6896(5) 0.0384(13) Uani 1 1 d .
H11A H 0.2841 0.9840 0.7268 0.058 Uiso 1 1 calc R
H11B H 0.1299 0.9577 0.7577 0.058 Uiso 1 1 calc R
H11C H 0.1133 1.0274 0.6568 0.058 Uiso 1 1 calc R
C21A C -0.0485(6) 0.5111(3) 0.7903(5) 0.0398(13) Uani 1 1 d .
H21A H -0.1172 0.5565 0.7521 0.060 Uiso 1 1 calc R
H21B H -0.0863 0.4854 0.8529 0.060 Uiso 1 1 calc R
H21C H -0.0551 0.4744 0.7202 0.060 Uiso 1 1 calc R
N2 N -0.0708(5) 0.6790(2) 0.9367(4) 0.0260(9) Uani 1 1 d .
C114 C 0.1980(6) 0.8465(3) 0.4234(5) 0.0343(12) Uani 1 1 d .
C23 C -0.1201(6) 0.6502(3) 1.1171(5) 0.0306(12) Uani 1 1 d .
H23 H -0.1667 0.6502 1.1816 0.037 Uiso 1 1 calc R
C115 C 0.2349(6) 0.8988(3) 0.5276(5) 0.0309(12) Uani 1 1 d .
H115 H 0.3409 0.9207 0.5648 0.037 Uiso 1 1 calc R
C21C C 0.3787(7) 0.6632(4) 1.1521(5) 0.0463(15) Uani 1 1 d .
H21D H 0.3109 0.7101 1.1273 0.069 Uiso 1 1 calc R
H21E H 0.4932 0.6776 1.1773 0.069 Uiso 1 1 calc R
H21F H 0.3640 0.6378 1.2264 0.069 Uiso 1 1 calc R
N5 N 0.1231(6) 0.7511(6) 0.7760(6) 0.0719(19) Uani 1 1 d .
C21B C 0.5410(9) 0.4897(5) 0.8561(8) 0.080(2) Uani 1 1 d .
H21G H 0.6396 0.5215 0.8941 0.120 Uiso 1 1 calc R
H21H H 0.5041 0.4901 0.7600 0.120 Uiso 1 1 calc R
H21I H 0.5649 0.4361 0.8883 0.120 Uiso 1 1 calc R
C11A C -0.2482(7) 0.8068(3) 0.3488(5) 0.0435(14) Uani 1 1 d .
H11D H -0.3177 0.8481 0.2944 0.065 Uiso 1 1 calc R
H11E H -0.2899 0.7904 0.4153 0.065 Uiso 1 1 calc R
H11F H -0.2485 0.7622 0.2932 0.065 Uiso 1 1 calc R
C13 C -0.3409(6) 0.9749(3) 0.6378(5) 0.0322(12) Uani 1 1 d .
H13 H -0.4126 1.0136 0.6462 0.039 Uiso 1 1 calc R
C33 C -0.1039(7) 0.8616(3) 0.9785(5) 0.0405(13) Uani 1 1 d .
H33A H -0.0614 0.8989 0.9322 0.061 Uiso 1 1 calc R
H33B H -0.0157 0.8275 1.0333 0.061 Uiso 1 1 calc R
H33C H -0.1486 0.8900 1.0343 0.061 Uiso 1 1 calc R
C32 C -0.2934(5) 0.7556(4) 0.9541(4) 0.0381(13) Uani 1 1 d .
H32A H -0.3139 0.7818 1.0263 0.046 Uiso 1 1 calc R
H32B H -0.3960 0.7312 0.8947 0.046 Uiso 1 1 calc R
C116 C 0.1192(6) 0.9195(3) 0.5777(5) 0.0273(11) Uani 1 1 d .
C111 C -0.0377(6) 0.8882(3) 0.5233(4) 0.0243(10) Uani 1 1 d .
C52 C 0.2444(9) 0.7990(5) 0.8758(8) 0.084(3) Uani 1 1 d .
H52A H 0.3280 0.7652 0.9372 0.126 Uiso 1 1 calc R
H52B H 0.1915 0.8291 0.9239 0.126 Uiso 1 1 calc R
H52C H 0.2950 0.8347 0.8332 0.126 Uiso 1 1 calc R
C213 C 0.2465(7) 0.5059(3) 0.8267(5) 0.0380(13) Uani 1 1 d .
H213 H 0.2178 0.4715 0.7536 0.046 Uiso 1 1 calc R
C24 C -0.1664(6) 0.6960(3) 1.0078(4) 0.0284(11) Uani 1 1 d .
C214 C 0.4093(7) 0.5229(3) 0.8957(6) 0.0444(14) Uani 1 1 d .
C113 C 0.0417(6) 0.8167(3) 0.3686(5) 0.0342(12) Uani 1 1 d .
H113 H 0.0151 0.7816 0.2967 0.041 Uiso 1 1 calc R
C11B C 0.3258(7) 0.8263(4) 0.3684(6) 0.0509(16) Uani 1 1 d .
H11G H 0.2939 0.8483 0.2799 0.076 Uiso 1 1 calc R
H11H H 0.3350 0.7696 0.3643 0.076 Uiso 1 1 calc R
H11I H 0.4310 0.8482 0.4256 0.076 Uiso 1 1 calc R
C215 C 0.4475(6) 0.5738(3) 1.0004(6) 0.0405(14) Uani 1 1 d .
H215 H 0.5585 0.5861 1.0493 0.049 Uiso 1 1 calc R
N3 N -0.2354(5) 0.8135(2) 0.8802(4) 0.0283(9) Uani 1 1 d .
C41 C -0.2282(13) 0.6300(5) 0.5097(7) 0.094(3) Uani 1 1 d .
H41A H -0.2516 0.5748 0.5168 0.142 Uiso 1 1 calc R
H41B H -0.1154 0.6358 0.5174 0.142 Uiso 1 1 calc R
H41C H -0.3019 0.6501 0.4244 0.142 Uiso 1 1 calc R
C21 C 0.0375(5) 0.6215(3) 1.0066(4) 0.0245(10) Uani 1 1 d .
C51 C 0.1919(9) 0.7087(4) 0.6966(8) 0.078(2) Uani 1 1 d .
H51A H 0.2196 0.7452 0.6400 0.117 Uiso 1 1 calc R
H51B H 0.1124 0.6707 0.6421 0.117 Uiso 1 1 calc R
H51C H 0.2903 0.6814 0.7539 0.117 Uiso 1 1 calc R
C14 C -0.3049(6) 0.9046(3) 0.7017(5) 0.0292(11) Uani 1 1 d .
C12 C -0.2498(6) 0.9785(3) 0.5567(5) 0.0370(13) Uani 1 1 d .
H12 H -0.2503 1.0197 0.4990 0.044 Uiso 1 1 calc R
C212 C 0.1241(6) 0.5369(3) 0.8599(5) 0.0312(12) Uani 1 1 d .
C42 C -0.4075(11) 0.6618(6) 0.6166(8) 0.103(3) Uani 1 1 d .
H42A H -0.4910 0.6727 0.5295 0.154 Uiso 1 1 calc R
H42B H -0.4215 0.6971 0.6813 0.154 Uiso 1 1 calc R
H42C H -0.4180 0.6078 0.6410 0.154 Uiso 1 1 calc R

loop_
_atom_site_aniso_label
_atom_site_aniso_U_11
_atom_site_aniso_U_22
_atom_site_aniso_U_33
_atom_site_aniso_U_23
_atom_site_aniso_U_13
_atom_site_aniso_U_12
Zr1 0.0339(2) 0.0294(2) 0.0293(2) 0.0049(3) 0.01605(16) 0.0090(3)
N1 0.025(2) 0.022(2) 0.030(2) 0.0029(18) 0.0120(16) 0.0032(17)
C211 0.026(2) 0.021(3) 0.026(2) 0.004(2) 0.0081(19) -0.0011(19)
N4 0.100(5) 0.025(3) 0.039(3) -0.008(2) -0.002(3) 0.004(3)
C11 0.026(2) 0.023(3) 0.027(2) -0.004(2) 0.007(2) -0.001(2)
C112 0.030(3) 0.023(3) 0.030(2) 0.003(2) 0.006(2) -0.001(2)
C216 0.031(3) 0.027(3) 0.033(3) 0.002(2) 0.008(2) 0.000(2)
C22 0.035(3) 0.026(3) 0.026(2) 0.006(2) 0.008(2) 0.000(2)
C31 0.035(3) 0.037(3) 0.046(3) 0.013(3) 0.022(2) 0.018(2)
C11C 0.035(3) 0.047(4) 0.033(3) -0.013(3) 0.012(2) -0.010(3)
C21A 0.040(3) 0.032(3) 0.037(3) -0.008(2) 0.004(2) -0.001(2)
N2 0.028(2) 0.026(2) 0.0239(19) 0.0034(18) 0.0103(17) 0.0067(17)
C114 0.040(3) 0.032(3) 0.036(3) 0.007(2) 0.020(2) 0.004(2)
C23 0.033(3) 0.035(3) 0.027(2) 0.003(2) 0.016(2) -0.004(2)
C115 0.028(3) 0.035(3) 0.030(3) 0.008(2) 0.011(2) 0.000(2)
C21C 0.038(3) 0.051(4) 0.040(3) -0.012(3) 0.004(2) -0.011(3)
N5 0.050(3) 0.087(4) 0.098(4) 0.063(5) 0.051(3) 0.035(4)
C21B 0.059(4) 0.082(6) 0.120(7) -0.010(5) 0.058(5) 0.013(4)
C11A 0.045(3) 0.036(3) 0.044(3) -0.013(3) 0.011(3) -0.014(3)
C13 0.028(3) 0.026(3) 0.046(3) -0.002(2) 0.018(2) 0.002(2)
C33 0.049(3) 0.034(3) 0.039(3) -0.011(3) 0.018(3) -0.002(3)
C32 0.035(2) 0.049(4) 0.039(2) 0.010(3) 0.0230(19) 0.008(3)
C116 0.029(3) 0.023(3) 0.031(3) 0.005(2) 0.012(2) -0.002(2)
C111 0.029(2) 0.018(3) 0.027(2) 0.001(2) 0.012(2) -0.001(2)
C52 0.056(5) 0.102(7) 0.100(6) 0.036(5) 0.035(4) 0.006(4)
C213 0.049(3) 0.026(3) 0.044(3) 0.002(3) 0.024(3) 0.001(2)
C24 0.026(2) 0.036(3) 0.026(2) 0.004(2) 0.013(2) 0.002(2)
C214 0.042(3) 0.039(4) 0.059(4) 0.005(3) 0.027(3) 0.003(3)
C113 0.050(3) 0.029(3) 0.028(3) 0.000(2) 0.019(2) 0.003(2)
C11B 0.053(4) 0.053(4) 0.059(4) -0.008(3) 0.034(3) 0.004(3)
C215 0.026(3) 0.037(3) 0.055(3) 0.010(3) 0.012(2) 0.000(2)
N3 0.027(2) 0.028(2) 0.035(2) 0.0033(19) 0.0175(17) 0.0040(17)
C41 0.161(9) 0.060(5) 0.047(4) -0.019(4) 0.021(5) -0.020(6)
C21 0.024(2) 0.025(3) 0.021(2) 0.002(2) 0.0043(19) -0.001(2)
C51 0.072(5) 0.076(5) 0.106(6) 0.041(5) 0.057(5) 0.033(4)
C14 0.025(2) 0.033(3) 0.031(3) -0.005(2) 0.011(2) 0.000(2)
C12 0.036(3) 0.028(3) 0.046(3) 0.009(3) 0.015(2) 0.002(2)
C212 0.033(3) 0.022(3) 0.036(3) 0.009(2) 0.011(2) 0.004(2)
C42 0.075(6) 0.111(8) 0.089(6) -0.038(6) -0.006(5) 0.001(5)

loop_
_atom_type_symbol
_atom_type_description
_atom_type_scat_dispersion_real
_atom_type_scat_dispersion_imag
_atom_type_scat_source
C C 0.0033 0.0016 'International Tables Vol C Tables 4.2.6.8 and 6.1.1.4'
H H 0.0000 0.0000 'International Tables Vol C Tables 4.2.6.8 and 6.1.1.4'
N N 0.0061 0.0033 'International Tables Vol C Tables 4.2.6.8 and 6.1.1.4'
Zr Zr -2.9673 0.5597 'International Tables Vol C Tables 4.2.6.8 and 6.1.1.4'

loop_
_geom_angle_atom_site_label_1
_geom_angle_atom_site_label_2
_geom_angle_atom_site_label_3
_geom_angle
N5 Zr1 N4 114.9(3)
N5 Zr1 N2 96.85(18)
N4 Zr1 N2 101.65(19)
N5 Zr1 N1 100.2(3)
N4 Zr1 N1 102.3(2)
N2 Zr1 N1 141.19(14)
N5 Zr1 N3 128.0(3)
N4 Zr1 N3 117.1(2)
N2 Zr1 N3 71.17(14)
N1 Zr1 N3 70.83(14)
C11 N1 C14 106.3(4)
C11 N1 Zr1 134.8(3)
C14 N1 Zr1 118.8(3)
C216 C211 C212 119.3(4)
C216 C211 C21 120.6(4)
C212 C211 C21 120.0(4)
C42 N4 C41 112.9(6)
C42 N4 Zr1 113.1(5)
C41 N4 Zr1 134.0(6)
N1 C11 C12 109.9(4)
N1 C11 C111 122.2(4)
C12 C11 C111 127.8(5)
C113 C112 C111 119.3(4)
C113 C112 C11A 120.3(5)
C111 C112 C11A 120.4(5)
C215 C216 C211 119.4(5)
C215 C216 C21C 119.7(5)
C211 C216 C21C 120.9(5)
C21 C22 C23 107.0(4)
C21 C22 H22 126.5
C23 C22 H22 126.5
N3 C31 C14 108.1(4)
N3 C31 H31A 110.1
C14 C31 H31A 110.1
N3 C31 H31B 110.1
C14 C31 H31B 110.1
H31A C31 H31B 108.4
C116 C11C H11A 109.5
C116 C11C H11B 109.5
H11A C11C H11B 109.5
C116 C11C H11C 109.5
H11A C11C H11C 109.5
H11B C11C H11C 109.5
C212 C21A H21A 109.5
C212 C21A H21B 109.5
H21A C21A H21B 109.5
C212 C21A H21C 109.5
H21A C21A H21C 109.5
H21B C21A H21C 109.5
C21 N2 C24 106.4(4)
C21 N2 Zr1 135.0(3)
C24 N2 Zr1 118.5(3)
C113 C114 C115 118.5(5)
C113 C114 C11B 121.5(5)
C115 C114 C11B 119.9(5)
C24 C23 C22 107.6(4)
C24 C23 H23 126.2
C22 C23 H23 126.2
C116 C115 C114 121.1(5)
C116 C115 H115 119.5
C114 C115 H115 119.5
C216 C21C H21D 109.5
C216 C21C H21E 109.5
H21D C21C H21E 109.5
C216 C21C H21F 109.5
H21D C21C H21F 109.5
H21E C21C H21F 109.5
C51 N5 C52 112.1(5)
C51 N5 Zr1 125.2(7)
C52 N5 Zr1 122.7(6)
C214 C21B H21G 109.5
C214 C21B H21H 109.5
H21G C21B H21H 109.5
C214 C21B H21I 109.5
H21G C21B H21I 109.5
H21H C21B H21I 109.5
C112 C11A H11D 109.5
C112 C11A H11E 109.5
H11D C11A H11E 109.5
C112 C11A H11F 109.5
H11D C11A H11F 109.5
H11E C11A H11F 109.5
C14 C13 C12 106.5(4)
C14 C13 H13 126.7
C12 C13 H13 126.7
N3 C33 H33A 109.5
N3 C33 H33B 109.5
H33A C33 H33B 109.5
N3 C33 H33C 109.5
H33A C33 H33C 109.5
H33B C33 H33C 109.5
C24 C32 N3 108.0(3)
C24 C32 H32A 110.1
N3 C32 H32A 110.1
C24 C32 H32B 110.1
N3 C32 H32B 110.1
H32A C32 H32B 108.4
C115 C116 C111 120.1(4)
C115 C116 C11C 118.7(4)
C111 C116 C11C 121.2(4)
C116 C111 C112 119.2(4)
C116 C111 C11 119.8(4)
C112 C111 C11 121.0(4)
N5 C52 H52A 109.5
N5 C52 H52B 109.5
H52A C52 H52B 109.5
N5 C52 H52C 109.5
H52A C52 H52C 109.5
H52B C52 H52C 109.5
C212 C213 C214 122.5(5)
C212 C213 H213 118.7
C214 C213 H213 118.7
C23 C24 N2 109.5(4)
C23 C24 C32 133.0(4)
N2 C24 C32 117.5(4)
C215 C214 C213 117.6(5)
C215 C214 C21B 120.7(6)
C213 C214 C21B 121.7(6)
C114 C113 C112 121.8(5)
C114 C113 H113 119.1
C112 C113 H113 119.1
C114 C11B H11G 109.5
C114 C11B H11H 109.5
H11G C11B H11H 109.5
C114 C11B H11I 109.5
H11G C11B H11I 109.5
H11H C11B H11I 109.5
C214 C215 C216 122.2(5)
C214 C215 H215 118.9
C216 C215 H215 118.9
C31 N3 C32 113.3(4)
C31 N3 C33 109.2(4)
C32 N3 C33 108.0(4)
C31 N3 Zr1 110.8(3)
C32 N3 Zr1 109.5(3)
C33 N3 Zr1 105.8(3)
N4 C41 H41A 109.5
N4 C41 H41B 109.5
H41A C41 H41B 109.5
N4 C41 H41C 109.5
H41A C41 H41C 109.5
H41B C41 H41C 109.5
C22 C21 N2 109.5(4)
C22 C21 C211 127.2(4)
N2 C21 C211 123.3(4)
N5 C51 H51A 109.5
N5 C51 H51B 109.5
H51A C51 H51B 109.5
N5 C51 H51C 109.5
H51A C51 H51C 109.5
H51B C51 H51C 109.5
C13 C14 N1 110.5(4)
C13 C14 C31 132.7(5)
N1 C14 C31 116.8(4)
C11 C12 C13 106.8(5)
C11 C12 H12 126.6
C13 C12 H12 126.6
C213 C212 C211 119.0(5)
C213 C212 C21A 120.5(5)
C211 C212 C21A 120.4(5)
N4 C42 H42A 109.5
N4 C42 H42B 109.5
H42A C42 H42B 109.5
N4 C42 H42C 109.5
H42A C42 H42C 109.5
H42B C42 H42C 109.5

loop_
_geom_bond_atom_site_label_1
_geom_bond_atom_site_label_2
_geom_bond_distance
Zr1 N5 1.998(4)
Zr1 N4 2.031(5)
Zr1 N2 2.221(4)
Zr1 N1 2.235(4)
Zr1 N3 2.372(4)
N1 C11 1.374(6)
N1 C14 1.386(6)
C211 C216 1.397(7)
C211 C212 1.411(7)
C211 C21 1.478(7)
N4 C42 1.415(10)
N4 C41 1.441(9)
C11 C12 1.386(7)
C11 C111 1.481(7)
C112 C113 1.390(7)
C112 C111 1.409(7)
C112 C11A 1.504(7)
C216 C215 1.389(7)
C216 C21C 1.514(7)
C22 C21 1.371(7)
C22 C23 1.411(7)
C22 H22 0.9500
C31 N3 1.467(6)
C31 C14 1.499(7)
C31 H31A 0.9900
C31 H31B 0.9900
C11C C116 1.509(7)
C11C H11A 0.9800
C11C H11B 0.9800
C11C H11C 0.9800
C21A C212 1.496(7)
C21A H21A 0.9800
C21A H21B 0.9800
C21A H21C 0.9800
N2 C21 1.388(6)
N2 C24 1.391(6)
C114 C113 1.384(7)
C114 C115 1.393(7)
C114 C11B 1.519(7)
C23 C24 1.363(7)
C23 H23 0.9500
C115 C116 1.388(7)
C115 H115 0.9500
C21C H21D 0.9800
C21C H21E 0.9800
C21C H21F 0.9800
N5 C51 1.442(10)
N5 C52 1.462(12)
C21B C214 1.511(8)
C21B H21G 0.9800
C21B H21H 0.9800
C21B H21I 0.9800
C11A H11D 0.9800
C11A H11E 0.9800
C11A H11F 0.9800
C13 C14 1.371(7)
C13 C12 1.420(7)
C13 H13 0.9500
C33 N3 1.501(7)
C33 H33A 0.9800
C33 H33B 0.9800
C33 H33C 0.9800
C32 C24 1.469(7)
C32 N3 1.496(7)
C32 H32A 0.9900
C32 H32B 0.9900
C116 C111 1.398(6)
C52 H52A 0.9800
C52 H52B 0.9800
C52 H52C 0.9800
C213 C212 1.382(7)
C213 C214 1.385(8)
C213 H213 0.9500
C214 C215 1.381(8)
C113 H113 0.9500
C11B H11G 0.9800
C11B H11H 0.9800
C11B H11I 0.9800
C215 H215 0.9500
C41 H41A 0.9800
C41 H41B 0.9800
C41 H41C 0.9800
C51 H51A 0.9800
C51 H51B 0.9800
C51 H51C 0.9800
C12 H12 0.9500
C42 H42A 0.9800
C42 H42B 0.9800
C42 H42C 0.9800

loop_
_geom_torsion_atom_site_label_1
_geom_torsion_atom_site_label_2
_geom_torsion_atom_site_label_3
_geom_torsion_atom_site_label_4
_geom_torsion
N5 Zr1 N1 C11 35.7(5)
N4 Zr1 N1 C11 -82.7(5)
N2 Zr1 N1 C11 150.3(4)
N3 Zr1 N1 C11 162.6(5)
N5 Zr1 N1 C14 -142.3(4)
N4 Zr1 N1 C14 99.2(4)
N2 Zr1 N1 C14 -27.7(5)
N3 Zr1 N1 C14 -15.5(3)
N5 Zr1 N4 C42 170.0(6)
N2 Zr1 N4 C42 66.8(6)
N1 Zr1 N4 C42 -82.5(6)
N3 Zr1 N4 C42 -7.9(6)
N5 Zr1 N4 C41 -10.5(7)
N2 Zr1 N4 C41 -113.7(7)
N1 Zr1 N4 C41 97.0(7)
N3 Zr1 N4 C41 171.6(6)
C14 N1 C11 C12 -1.4(5)
Zr1 N1 C11 C12 -179.7(3)
C14 N1 C11 C111 175.9(4)
Zr1 N1 C11 C111 -2.3(7)
C212 C211 C216 C215 0.2(7)
C21 C211 C216 C215 176.9(5)
C212 C211 C216 C21C -179.4(5)
C21 C211 C216 C21C -2.7(7)
N5 Zr1 N2 C21 -32.7(5)
N4 Zr1 N2 C21 84.5(5)
N1 Zr1 N2 C21 -148.4(4)
N3 Zr1 N2 C21 -160.6(5)
N5 Zr1 N2 C24 143.8(4)
N4 Zr1 N2 C24 -99.0(4)
N1 Zr1 N2 C24 28.1(5)
N3 Zr1 N2 C24 15.9(3)
C21 C22 C23 C24 -0.2(6)
C113 C114 C115 C116 1.4(7)
C11B C114 C115 C116 178.6(5)
N4 Zr1 N5 C51 2.1(7)
N2 Zr1 N5 C51 108.4(6)
N1 Zr1 N5 C51 -106.7(6)
N3 Zr1 N5 C51 179.8(5)
N4 Zr1 N5 C52 -178.0(6)
N2 Zr1 N5 C52 -71.7(6)
N1 Zr1 N5 C52 73.2(6)
N3 Zr1 N5 C52 -0.3(7)
C114 C115 C116 C111 -0.4(7)
C114 C115 C116 C11C -179.3(5)
C115 C116 C111 C112 -1.2(7)
C11C C116 C111 C112 177.6(5)
C115 C116 C111 C11 179.6(4)
C11C C116 C111 C11 -1.5(7)
C113 C112 C111 C116 1.8(7)
C11A C112 C111 C116 -175.5(5)
C113 C112 C111 C11 -179.1(4)
C11A C112 C111 C11 3.6(7)
N1 C11 C111 C116 -98.8(5)
C12 C11 C111 C116 78.0(7)
N1 C11 C111 C112 82.1(6)
C12 C11 C111 C112 -101.1(6)
C22 C23 C24 N2 0.4(6)
C22 C23 C24 C32 179.3(6)
C21 N2 C24 C23 -0.5(5)
Zr1 N2 C24 C23 -177.9(3)
C21 N2 C24 C32 -179.6(5)
Zr1 N2 C24 C32 3.0(6)
N3 C32 C24 C23 150.1(5)
N3 C32 C24 N2 -31.1(6)
C212 C213 C214 C215 -0.8(8)
C212 C213 C214 C21B -178.7(6)
C115 C114 C113 C112 -0.9(7)
C11B C114 C113 C112 -177.9(5)
C111 C112 C113 C114 -0.8(7)
C11A C112 C113 C114 176.6(5)
C213 C214 C215 C216 -0.3(8)
C21B C214 C215 C216 177.6(6)
C211 C216 C215 C214 0.6(8)
C21C C216 C215 C214 -179.8(5)
C14 C31 N3 C32 -164.9(4)
C14 C31 N3 C33 74.8(5)
C14 C31 N3 Zr1 -41.4(5)
C24 C32 N3 C31 166.2(4)
C24 C32 N3 C33 -72.7(5)
C24 C32 N3 Zr1 42.1(5)
N5 Zr1 N3 C31 119.2(4)
N4 Zr1 N3 C31 -63.2(4)
N2 Zr1 N3 C31 -156.9(4)
N1 Zr1 N3 C31 31.2(3)
N5 Zr1 N3 C32 -115.2(4)
N4 Zr1 N3 C32 62.4(3)
N2 Zr1 N3 C32 -31.3(3)
N1 Zr1 N3 C32 156.8(3)
N5 Zr1 N3 C33 1.0(4)
N4 Zr1 N3 C33 178.6(3)
N2 Zr1 N3 C33 84.8(3)
N1 Zr1 N3 C33 -87.1(3)
C23 C22 C21 N2 -0.2(6)
C23 C22 C21 C211 177.5(5)
C24 N2 C21 C22 0.4(5)
Zr1 N2 C21 C22 177.2(3)
C24 N2 C21 C211 -177.3(4)
Zr1 N2 C21 C211 -0.6(7)
C216 C211 C21 C22 -69.3(7)
C212 C211 C21 C22 107.4(6)
C216 C211 C21 N2 108.1(5)
C212 C211 C21 N2 -75.2(6)
C12 C13 C14 N1 0.3(5)
C12 C13 C14 C31 -177.6(5)
C11 N1 C14 C13 0.7(5)
Zr1 N1 C14 C13 179.2(3)
C11 N1 C14 C31 179.0(4)
Zr1 N1 C14 C31 -2.5(6)
N3 C31 C14 C13 -152.2(5)
N3 C31 C14 N1 30.0(6)
N1 C11 C12 C13 1.6(6)
C111 C11 C12 C13 -175.5(5)
C14 C13 C12 C11 -1.2(6)
C214 C213 C212 C211 1.6(8)
C214 C213 C212 C21A -174.3(5)
C216 C211 C212 C213 -1.2(7)
C21 C211 C212 C213 -178.0(4)
C216 C211 C212 C21A 174.7(4)
C21 C211 C212 C21A -2.0(7)
